data_2227478
loop_
_publ_author_name
'Guo, Meng'

_publ_section_title
;
 1-(4-Chlorophenyl)-3-(3,4-dimethylphenyl)prop-2-en-1-one
;
_journal_coeditor_code HB5576
_journal_issue 9
_journal_name_full 'Acta Crystallographica Section E'
_journal_page_first o2302
_journal_paper_doi 10.1107/S1600536810031880
_journal_volume 66
_journal_year 2010
_chemical_formula_iupac 'C17 H15 Cl O'
_chemical_formula_moiety 'C17 H15 Cl O'
_chemical_formula_sum 'C17 H15 Cl O'
_chemical_formula_weight 270.74
_chemical_name_systematic
;
1-(4-Chlorophenyl)-3-(3,4-dimethylphenyl)prop-2-en-1-one
;
_space_group_IT_number 2
_symmetry_cell_setting triclinic
_symmetry_space_group_name_Hall '-P 1'
_symmetry_space_group_name_H-M 'P -1'
_atom_sites_solution_hydrogens geom
_atom_sites_solution_primary direct
_atom_sites_solution_secondary difmap
_audit_creation_method SHELXL-97
_cell_angle_alpha 98.30(3)
_cell_angle_beta 99.96(3)
_cell_angle_gamma 95.23(3)
_cell_formula_units_Z 2
_cell_length_a 5.9621(12)
_cell_length_b 7.7369(15)
_cell_length_c 15.513(3)
_cell_measurement_reflns_used 2643
_cell_measurement_temperature 293(2)
_cell_measurement_theta_max 27.48
_cell_measurement_theta_min 3.19
_cell_volume 692.5(3)
_computing_cell_refinement 'SAINT (Bruker, 1997)'
_computing_data_collection 'SMART (Bruker, 1997)'
_computing_data_reduction 'SAINT (Bruker, 1997)'
_computing_molecular_graphics 'SHELXTL (Sheldrick, 2008)'
_computing_publication_material 'SHELXTL (Sheldrick, 2008)'
_computing_structure_refinement 'SHELXL97 (Sheldrick, 2008)'
_computing_structure_solution 'SHELXS97 (Sheldrick, 2008)'
_diffrn_ambient_temperature 293(2)
_diffrn_measured_fraction_theta_full 0.992
_diffrn_measured_fraction_theta_max 0.992
_diffrn_measurement_device_type 'Bruker SMART CCD'
_diffrn_measurement_method 'phi and omega scans'
_diffrn_radiation_monochromator graphite
_diffrn_radiation_source 'fine-focus sealed tube'
_diffrn_radiation_type MoK\a
_diffrn_radiation_wavelength 0.71073
_diffrn_reflns_av_R_equivalents 0.0303
_diffrn_reflns_av_sigmaI/netI 0.0385
_diffrn_reflns_limit_h_max 7
_diffrn_reflns_limit_h_min -7
_diffrn_reflns_limit_k_max 10
_diffrn_reflns_limit_k_min -10
_diffrn_reflns_limit_l_max 18
_diffrn_reflns_limit_l_min -20
_diffrn_reflns_number 6689
_diffrn_reflns_theta_full 27.48
_diffrn_reflns_theta_max 27.48
_diffrn_reflns_theta_min 3.19
_exptl_absorpt_coefficient_mu 0.264
_exptl_absorpt_correction_type none
_exptl_crystal_colour yellow
_exptl_crystal_density_diffrn 1.299
_exptl_crystal_density_method 'not measured'
_exptl_crystal_description bar
_exptl_crystal_F_000 284
_exptl_crystal_size_max 0.25
_exptl_crystal_size_mid 0.20
_exptl_crystal_size_min 0.18
_refine_diff_density_max 0.541
_refine_diff_density_min -0.518
_refine_ls_extinction_method none
_refine_ls_goodness_of_fit_ref 1.075
_refine_ls_hydrogen_treatment constr
_refine_ls_matrix_type full
_refine_ls_number_parameters 172
_refine_ls_number_reflns 3141
_refine_ls_number_restraints 0
_refine_ls_restrained_S_all 1.075
_refine_ls_R_factor_all 0.0662
_refine_ls_R_factor_gt 0.0606
_refine_ls_shift/su_max 0.000
_refine_ls_shift/su_mean 0.000
_refine_ls_structure_factor_coef Fsqd
_refine_ls_weighting_details 'calc w=1/[\s^2^(Fo^2^)+(0.1287P)^2^+0.0873P] where P=(Fo^2^+2Fc^2^)/3'
_refine_ls_weighting_scheme calc
_refine_ls_wR_factor_gt 0.1775
_refine_ls_wR_factor_ref 0.1875
_reflns_number_gt 2643
_reflns_number_total 3141
_reflns_threshold_expression I>2\s(I)
_cod_data_source_file hb5576.cif
_cod_data_source_block I
_cod_original_cell_volume 692.5(2)
_cod_database_code 2227478
_cod_database_fobs_code 2227478

loop_
_symmetry_equiv_pos_as_xyz
'x, y, z'
'-x, -y, -z'

loop_
_atom_site_type_symbol
_atom_site_label
_atom_site_fract_x
_atom_site_fract_y
_atom_site_fract_z
_atom_site_U_iso_or_equiv
_atom_site_adp_type
_atom_site_calc_flag
_atom_site_refinement_flags
_atom_site_occupancy
_atom_site_disorder_assembly
_atom_site_disorder_group
Cl Cl1 0.06653(10) 0.43200(7) -0.40023(3) 0.0645(2) Uani d . 1 . .
C C2 0.2286(3) 0.4248(2) -0.22733(12) 0.0442(4) Uani d . 1 . .
H H2A 0.3675 0.4759 -0.2370 0.053 Uiso calc R 1 . .
C C15 0.3097(3) 0.2253(2) 0.26373(11) 0.0398(4) Uani d . 1 . .
H H15A 0.1822 0.2763 0.2774 0.048 Uiso calc R 1 . .
C C10 0.3326(3) 0.1916(2) 0.17512(11) 0.0372(4) Uani d . 1 . .
C C1 0.0394(3) 0.3865(2) -0.29529(11) 0.0419(4) Uani d . 1 . .
C C9 0.1543(3) 0.2354(2) 0.10668(11) 0.0405(4) Uani d . 1 . .
H H9A 0.0194 0.2644 0.1245 0.049 Uiso calc R 1 . .
C C7 -0.0361(3) 0.2764(2) -0.04009(11) 0.0417(4) Uani d . 1 . .
C C6 -0.1707(3) 0.3131(2) -0.28266(12) 0.0476(4) Uani d . 1 . .
H H6A -0.2959 0.2877 -0.3293 0.057 Uiso calc R 1 . .
O O1 -0.2265(2) 0.2775(2) -0.02091(9) 0.0582(4) Uani d . 1 . .
C C11 0.5261(3) 0.1151(2) 0.15544(12) 0.0425(4) Uani d . 1 . .
H H11A 0.5490 0.0942 0.0972 0.051 Uiso calc R 1 . .
C C8 0.1647(3) 0.2382(2) 0.02181(12) 0.0449(4) Uani d . 1 . .
H H8A 0.2987 0.2161 0.0013 0.054 Uiso calc R 1 . .
C C4 -0.0022(3) 0.3133(2) -0.12946(10) 0.0369(4) Uani d . 1 . .
C C3 0.2072(3) 0.3857(2) -0.14451(11) 0.0425(4) Uani d . 1 . .
H H3A 0.3340 0.4081 -0.0985 0.051 Uiso calc R 1 . .
C C12 0.6825(3) 0.0710(2) 0.22314(12) 0.0445(4) Uani d . 1 . .
H H12A 0.8084 0.0181 0.2092 0.053 Uiso calc R 1 . .
C C14 0.4693(3) 0.1859(2) 0.33241(11) 0.0412(4) Uani d . 1 . .
C C13 0.6579(3) 0.1031(2) 0.31155(12) 0.0417(4) Uani d . 1 . .
C C5 -0.1902(3) 0.2784(2) -0.19930(12) 0.0441(4) Uani d . 1 . .
H H5A -0.3309 0.2311 -0.1895 0.053 Uiso calc R 1 . .
C C17 0.4398(4) 0.2300(4) 0.42722(13) 0.0626(6) Uani d . 1 . .
H H17A 0.5647 0.1938 0.4657 0.094 Uiso calc R 1 . .
H H17B 0.2977 0.1697 0.4343 0.094 Uiso calc R 1 . .
H H17C 0.4381 0.3546 0.4422 0.094 Uiso calc R 1 . .
C C16 0.8291(4) 0.0483(3) 0.38260(15) 0.0594(5) Uani d . 1 . .
H H16A 0.9448 -0.0063 0.3562 0.089 Uiso calc R 1 . .
H H16B 0.7525 -0.0338 0.4119 0.089 Uiso calc R 1 . .
H H16C 0.8994 0.1499 0.4250 0.089 Uiso calc R 1 . .

loop_
_atom_site_aniso_label
_atom_site_aniso_U_11
_atom_site_aniso_U_22
_atom_site_aniso_U_33
_atom_site_aniso_U_12
_atom_site_aniso_U_13
_atom_site_aniso_U_23
Cl1 0.0855(4) 0.0709(4) 0.0412(3) 0.0036(3) 0.0171(2) 0.0203(2)
C2 0.0418(8) 0.0477(9) 0.0442(9) -0.0002(7) 0.0126(7) 0.0093(7)
C15 0.0371(7) 0.0445(8) 0.0399(8) 0.0054(6) 0.0118(6) 0.0086(7)
C10 0.0372(7) 0.0368(7) 0.0384(8) 0.0012(6) 0.0094(6) 0.0085(6)
C1 0.0527(9) 0.0393(8) 0.0353(8) 0.0056(7) 0.0108(7) 0.0087(6)
C9 0.0418(8) 0.0423(8) 0.0391(8) 0.0037(6) 0.0106(6) 0.0094(6)
C7 0.0433(8) 0.0462(8) 0.0369(8) 0.0062(6) 0.0105(6) 0.0067(7)
C6 0.0450(8) 0.0537(10) 0.0407(9) 0.0009(7) -0.0002(7) 0.0092(7)
O1 0.0451(7) 0.0882(10) 0.0464(7) 0.0088(6) 0.0163(5) 0.0177(7)
C11 0.0449(8) 0.0433(8) 0.0411(9) 0.0041(7) 0.0150(7) 0.0052(7)
C8 0.0457(8) 0.0541(10) 0.0383(8) 0.0103(7) 0.0119(7) 0.0116(7)
C4 0.0385(7) 0.0377(7) 0.0353(8) 0.0056(6) 0.0084(6) 0.0058(6)
C3 0.0371(7) 0.0493(9) 0.0390(8) 0.0010(6) 0.0049(6) 0.0053(7)
C12 0.0410(8) 0.0414(8) 0.0527(10) 0.0064(6) 0.0139(7) 0.0056(7)
C14 0.0397(8) 0.0463(8) 0.0387(8) 0.0012(6) 0.0108(6) 0.0090(7)
C13 0.0384(8) 0.0386(8) 0.0475(9) 0.0010(6) 0.0058(7) 0.0102(7)
C5 0.0374(8) 0.0494(9) 0.0443(9) -0.0002(7) 0.0058(7) 0.0093(7)
C17 0.0549(10) 0.0958(16) 0.0399(9) 0.0154(10) 0.0116(8) 0.0130(10)
C16 0.0561(10) 0.0655(12) 0.0585(12) 0.0147(9) 0.0040(9) 0.0194(10)

loop_
_atom_type_symbol
_atom_type_description
_atom_type_scat_dispersion_real
_atom_type_scat_dispersion_imag
_atom_type_scat_source
C C 0.0033 0.0016 'International Tables Vol C Tables 4.2.6.8 and 6.1.1.4'
H H 0.0000 0.0000 'International Tables Vol C Tables 4.2.6.8 and 6.1.1.4'
Cl Cl 0.1484 0.1585 'International Tables Vol C Tables 4.2.6.8 and 6.1.1.4'
O O 0.0106 0.0060 'International Tables Vol C Tables 4.2.6.8 and 6.1.1.4'

loop_
_geom_angle_atom_site_label_1
_geom_angle_atom_site_label_2
_geom_angle_atom_site_label_3
_geom_angle_site_symmetry_1
_geom_angle_site_symmetry_3
_geom_angle
_geom_angle_publ_flag
C1 C2 C3 . . 118.67(15) ?
C1 C2 H2A . . 120.7 ?
C3 C2 H2A . . 120.7 ?
C14 C15 C10 . . 122.73(15) ?
C14 C15 H15A . . 118.6 ?
C10 C15 H15A . . 118.6 ?
C15 C10 C11 . . 118.03(15) ?
C15 C10 C9 . . 119.14(14) ?
C11 C10 C9 . . 122.83(15) ?
C2 C1 C6 . . 122.03(16) ?
C2 C1 Cl1 . . 118.89(13) ?
C6 C1 Cl1 . . 119.08(13) ?
C8 C9 C10 . . 127.04(15) ?
C8 C9 H9A . . 116.5 ?
C10 C9 H9A . . 116.5 ?
O1 C7 C8 . . 122.36(16) ?
O1 C7 C4 . . 119.56(16) ?
C8 C7 C4 . . 118.08(14) ?
C5 C6 C1 . . 118.51(15) ?
C5 C6 H6A . . 120.7 ?
C1 C6 H6A . . 120.7 ?
C12 C11 C10 . . 119.58(15) ?
C12 C11 H11A . . 120.2 ?
C10 C11 H11A . . 120.2 ?
C9 C8 C7 . . 120.28(16) ?
C9 C8 H8A . . 119.9 ?
C7 C8 H8A . . 119.9 ?
C3 C4 C5 . . 119.06(15) ?
C3 C4 C7 . . 122.57(14) ?
C5 C4 C7 . . 118.34(15) ?
C2 C3 C4 . . 120.69(15) ?
C2 C3 H3A . . 119.7 ?
C4 C3 H3A . . 119.7 ?
C11 C12 C13 . . 122.25(15) ?
C11 C12 H12A . . 118.9 ?
C13 C12 H12A . . 118.9 ?
C15 C14 C13 . . 118.70(15) ?
C15 C14 C17 . . 120.56(15) ?
C13 C14 C17 . . 120.74(16) ?
C12 C13 C14 . . 118.63(15) ?
C12 C13 C16 . . 120.30(16) ?
C14 C13 C16 . . 121.07(16) ?
C6 C5 C4 . . 121.01(16) ?
C6 C5 H5A . . 119.5 ?
C4 C5 H5A . . 119.5 ?
C14 C17 H17A . . 109.5 ?
C14 C17 H17B . . 109.5 ?
H17A C17 H17B . . 109.5 ?
C14 C17 H17C . . 109.5 ?
H17A C17 H17C . . 109.5 ?
H17B C17 H17C . . 109.5 ?
C13 C16 H16A . . 109.5 ?
C13 C16 H16B . . 109.5 ?
H16A C16 H16B . . 109.5 ?
C13 C16 H16C . . 109.5 ?
H16A C16 H16C . . 109.5 ?
H16B C16 H16C . . 109.5 ?

loop_
_geom_bond_atom_site_label_1
_geom_bond_atom_site_label_2
_geom_bond_site_symmetry_2
_geom_bond_distance
_geom_bond_publ_flag
Cl1 C1 . 1.7455(17) ?
C2 C1 . 1.382(3) ?
C2 C3 . 1.386(3) ?
C2 H2A . 0.9300 ?
C15 C14 . 1.389(2) ?
C15 C10 . 1.394(2) ?
C15 H15A . 0.9300 ?
C10 C11 . 1.403(2) ?
C10 C9 . 1.467(2) ?
C1 C6 . 1.385(3) ?
C9 C8 . 1.332(2) ?
C9 H9A . 0.9300 ?
C7 O1 . 1.222(2) ?
C7 C8 . 1.481(2) ?
C7 C4 . 1.499(2) ?
C6 C5 . 1.380(3) ?
C6 H6A . 0.9300 ?
C11 C12 . 1.383(3) ?
C11 H11A . 0.9300 ?
C8 H8A . 0.9300 ?
C4 C3 . 1.392(2) ?
C4 C5 . 1.394(2) ?
C3 H3A . 0.9300 ?
C12 C13 . 1.394(2) ?
C12 H12A . 0.9300 ?
C14 C13 . 1.406(2) ?
C14 C17 . 1.505(3) ?
C13 C16 . 1.504(2) ?
C5 H5A . 0.9300 ?
C17 H17A . 0.9600 ?
C17 H17B . 0.9600 ?
C17 H17C . 0.9600 ?
C16 H16A . 0.9600 ?
C16 H16B . 0.9600 ?
C16 H16C . 0.9600 ?

loop_
_cod_related_entry_id
_cod_related_entry_database
_cod_related_entry_code
1 ChemSpider 24745773
